data_7233448
loop_
_publ_author_name
'Ori Gidron'
'Afshin Dadvand'
'Emily Wei-Hsin Sun'
'Insik Chung'
'Linda J. W. Shimon'
'Michael Bendikov'
'Dmitrii F. Perepichka'

_publ_section_title
;
 Oligofuran-containing molecules for organic electronics
;
_journal_name_full 'Journal of Materials Chemistry C'
_journal_page_first 4358
_journal_page_last 4367
_journal_paper_doi 10.1039/C3TC00079F
_journal_volume 1
_journal_year 2013
_chemical_formula_moiety 'C36 H42 O2'
_chemical_formula_sum 'C36 H42 O2'
_chemical_formula_weight 506.70
_space_group_IT_number 1
_space_group_name_Hall 'P 1'
_space_group_name_H-M_alt 'P 1'
_symmetry_cell_setting triclinic
_symmetry_space_group_name_Hall 'P 1'
_symmetry_space_group_name_H-M 'P 1'
_atom_sites_solution_hydrogens geom
_atom_sites_solution_primary direct
_atom_sites_solution_secondary difmap
_cell_angle_alpha 115.342(2)
_cell_angle_beta 91.826(4)
_cell_angle_gamma 94.608(3)
_cell_formula_units_Z 2
_cell_length_a 5.4160(4)
_cell_length_b 16.0287(12)
_cell_length_c 18.6890(18)
_cell_measurement_reflns_used 5837
_cell_measurement_temperature 100(2)
_cell_measurement_theta_max 24.22
_cell_measurement_theta_min 2.22
_cell_volume 1457.6(2)
_computing_cell_refinement 'Bruker Apex2'
_computing_data_collection 'Bruker Apex2'
_computing_data_reduction 'Bruker Apex2'
_computing_structure_refinement 'SHELXL-97 (Sheldrick, 1997)'
_computing_structure_solution 'SHELXS-97 (Sheldrick, 1990)'
_diffrn_ambient_temperature 100(2)
_diffrn_measured_fraction_theta_full 0.969
_diffrn_measured_fraction_theta_max 0.969
_diffrn_measurement_device_type 'Bruker KappaApexII CCD'
_diffrn_measurement_method 'phi and omega scans'
_diffrn_radiation_monochromator graphite
_diffrn_radiation_source 'fine-focus sealed tube'
_diffrn_radiation_type MoK\a
_diffrn_radiation_wavelength 0.71073
_diffrn_reflns_av_R_equivalents 0.0355
_diffrn_reflns_av_sigmaI/netI 0.0646
_diffrn_reflns_limit_h_max 6
_diffrn_reflns_limit_h_min -6
_diffrn_reflns_limit_k_max 19
_diffrn_reflns_limit_k_min -19
_diffrn_reflns_limit_l_max 22
_diffrn_reflns_limit_l_min -22
_diffrn_reflns_number 22005
_diffrn_reflns_theta_full 26.11
_diffrn_reflns_theta_max 26.11
_diffrn_reflns_theta_min 2.82
_exptl_absorpt_coefficient_mu 0.069
_exptl_absorpt_correction_T_max 0.9986
_exptl_absorpt_correction_T_min 0.9836
_exptl_absorpt_correction_type multi-scan
_exptl_absorpt_process_details 'Bruker Sadabs'
_exptl_crystal_colour yellow
_exptl_crystal_density_diffrn 1.154
_exptl_crystal_density_method 'not measured'
_exptl_crystal_description needle
_exptl_crystal_F_000 548
_exptl_crystal_size_max 0.24
_exptl_crystal_size_mid 0.02
_exptl_crystal_size_min 0.02
_refine_diff_density_max 0.181
_refine_diff_density_min -0.211
_refine_diff_density_rms 0.038
_refine_ls_abs_structure_details 'Flack H D (1983), Acta Cryst. A39, 876-881'
_refine_ls_abs_structure_Flack 0.3(9)
_refine_ls_extinction_method none
_refine_ls_goodness_of_fit_ref 1.005
_refine_ls_hydrogen_treatment constr
_refine_ls_matrix_type full
_refine_ls_number_parameters 689
_refine_ls_number_reflns 9796
_refine_ls_number_restraints 3
_refine_ls_restrained_S_all 1.005
_refine_ls_R_factor_all 0.0726
_refine_ls_R_factor_gt 0.0442
_refine_ls_shift/su_max 0.001
_refine_ls_shift/su_mean 0.000
_refine_ls_structure_factor_coef Fsqd
_refine_ls_weighting_details 'calc w=1/[\s^2^(Fo^2^)+(0.0385P)^2^+0.1113P] where P=(Fo^2^+2Fc^2^)/3'
_refine_ls_weighting_scheme calc
_refine_ls_wR_factor_gt 0.0824
_refine_ls_wR_factor_ref 0.0929
_reflns_number_gt 7462
_reflns_number_total 9796
_reflns_threshold_expression >2sigma(I)
_cod_data_source_file J-Mater-Chem-2013-1-4358.cif
_cod_data_source_block bd112
_cod_original_sg_symbol_H-M P1
_cod_database_code 7233448

loop_
_symmetry_equiv_pos_as_xyz
'x, y, z'

loop_
_atom_site_label
_atom_site_type_symbol
_atom_site_fract_x
_atom_site_fract_y
_atom_site_fract_z
_atom_site_U_iso_or_equiv
_atom_site_adp_type
_atom_site_occupancy
_atom_site_symmetry_multiplicity
_atom_site_calc_flag
_atom_site_refinement_flags
_atom_site_disorder_assembly
_atom_site_disorder_group
O1 O 0.8146(3) 0.84336(10) 0.26923(9) 0.0253(4) Uani 1 1 d . . .
O4 O -0.1067(3) 0.85090(10) 0.77823(9) 0.0249(4) Uani 1 1 d . . .
C1 C 1.6905(6) 1.13720(19) 1.03892(16) 0.0411(7) Uani 1 1 d . . .
H1A H 1.6478 1.0703 1.0201 0.062 Uiso 1 1 calc R . .
H1B H 1.5392 1.1669 1.0390 0.062 Uiso 1 1 calc R . .
H1C H 1.7700 1.1633 1.0929 0.062 Uiso 1 1 calc R . .
C2 C 1.8685(5) 1.15450(18) 0.98410(15) 0.0350(7) Uani 1 1 d . . .
H2A H 2.0271 1.1294 0.9879 0.042 Uiso 1 1 calc R . .
H2B H 1.9042 1.2222 1.0016 0.042 Uiso 1 1 calc R . .
C3 C 1.7620(5) 1.10923(16) 0.89774(14) 0.0265(6) Uani 1 1 d . . .
H3A H 1.7410 1.0410 0.8790 0.032 Uiso 1 1 calc R . .
H3B H 1.5955 1.1296 0.8951 0.032 Uiso 1 1 calc R . .
C4 C 1.9224(5) 1.13232(17) 0.84268(15) 0.0306(6) Uani 1 1 d . . .
H4A H 2.0905 1.1139 0.8468 0.037 Uiso 1 1 calc R . .
H4B H 1.9387 1.2003 0.8604 0.037 Uiso 1 1 calc R . .
C5 C 1.8197(5) 1.08414(16) 0.75493(14) 0.0294(6) Uani 1 1 d . . .
H5A H 1.9501 1.0911 0.7213 0.035 Uiso 1 1 calc R . .
H5B H 1.7802 1.0170 0.7394 0.035 Uiso 1 1 calc R . .
C6 C 1.5880(5) 1.12311(16) 0.73887(14) 0.0285(6) Uani 1 1 d . . .
H6A H 1.4624 1.1188 0.7748 0.034 Uiso 1 1 calc R . .
H6B H 1.6312 1.1898 0.7533 0.034 Uiso 1 1 calc R . .
C7 C 1.4684(5) 1.07763(16) 0.65475(14) 0.0238(6) Uani 1 1 d . . .
C8 C 1.5173(5) 0.99106(16) 0.59871(14) 0.0267(6) Uani 1 1 d . . .
H8 H 1.6424 0.9600 0.6110 0.032 Uiso 1 1 calc R . .
C9 C 1.3862(5) 0.94933(16) 0.52509(14) 0.0265(6) Uani 1 1 d . . .
H9 H 1.4238 0.8900 0.4880 0.032 Uiso 1 1 calc R . .
C10 C 1.2015(5) 0.99131(15) 0.50361(14) 0.0227(6) Uani 1 1 d . . .
C11 C 1.1580(5) 1.08025(16) 0.55974(14) 0.0274(6) Uani 1 1 d . . .
H11 H 1.0362 1.1123 0.5471 0.033 Uiso 1 1 calc R . .
C12 C 1.2888(5) 1.12133(16) 0.63244(14) 0.0276(6) Uani 1 1 d . . .
H12 H 1.2560 1.1817 0.6689 0.033 Uiso 1 1 calc R . .
C13 C 1.0603(5) 0.94276(16) 0.42628(14) 0.0245(6) Uani 1 1 d . . .
H13 H 1.1253 0.8893 0.3885 0.029 Uiso 1 1 calc R . .
C14 C 0.8505(5) 0.96548(16) 0.40312(14) 0.0254(6) Uani 1 1 d . . .
H14 H 0.7825 1.0179 0.4412 0.030 Uiso 1 1 calc R . .
C15 C 0.7180(5) 0.91902(16) 0.32697(14) 0.0242(6) Uani 1 1 d . . .
C16 C 0.5073(5) 0.93467(16) 0.29616(15) 0.0279(6) Uani 1 1 d . . .
H16 H 0.4057 0.9825 0.3234 0.034 Uiso 1 1 calc R . .
C17 C 0.4637(5) 0.86734(16) 0.21601(15) 0.0268(6) Uani 1 1 d . . .
H17 H 0.3294 0.8612 0.1796 0.032 Uiso 1 1 calc R . .
C18 C 0.6546(5) 0.81343(16) 0.20234(14) 0.0230(6) Uani 1 1 d . . .
C19 C 0.7256(5) 0.73698(16) 0.13300(14) 0.0254(6) Uani 1 1 d . . .
C20 C 0.9171(5) 0.68408(16) 0.11873(15) 0.0297(6) Uani 1 1 d . . .
H20 H 1.0458 0.6877 0.1560 0.036 Uiso 1 1 calc R . .
C21 C 0.8866(5) 0.62201(17) 0.03664(15) 0.0316(7) Uani 1 1 d . . .
H21 H 0.9929 0.5762 0.0086 0.038 Uiso 1 1 calc R . .
C22 C 0.6784(5) 0.63988(15) 0.00547(14) 0.0259(6) Uani 1 1 d . . .
C23 C 0.5657(5) 0.60543(16) -0.07324(14) 0.0269(6) Uani 1 1 d . . .
H23 H 0.6372 0.5563 -0.1139 0.032 Uiso 1 1 calc R . .
C24 C 0.3680(5) 0.63663(16) -0.09436(15) 0.0270(6) Uani 1 1 d . . .
H24 H 0.2902 0.6815 -0.0521 0.032 Uiso 1 1 calc R . .
C25 C 0.2558(4) 0.61039(15) -0.17443(15) 0.0247(6) Uani 1 1 d . . .
C26 C 0.3493(5) 0.54736(16) -0.24336(14) 0.0263(6) Uani 1 1 d . . .
H26 H 0.4909 0.5178 -0.2394 0.032 Uiso 1 1 calc R . .
C27 C 0.2382(5) 0.52713(16) -0.31786(15) 0.0267(6) Uani 1 1 d . . .
H27 H 0.3028 0.4826 -0.3637 0.032 Uiso 1 1 calc R . .
C28 C 0.0352(5) 0.57037(16) -0.32690(15) 0.0256(6) Uani 1 1 d . . .
C29 C 0.0505(5) 0.65356(16) -0.18363(16) 0.0285(6) Uani 1 1 d . . .
H29 H -0.0161 0.6975 -0.1379 0.034 Uiso 1 1 calc R . .
C30 C -0.0571(5) 0.63355(16) -0.25776(16) 0.0304(6) Uani 1 1 d . . .
H30 H -0.1976 0.6635 -0.2619 0.036 Uiso 1 1 calc R . .
C31 C -0.0865(5) 0.55311(17) -0.40657(15) 0.0309(6) Uani 1 1 d . . .
H31A H -0.0846 0.6134 -0.4094 0.037 Uiso 1 1 calc R . .
H31B H -0.2626 0.5294 -0.4090 0.037 Uiso 1 1 calc R . .
C32 C 0.0283(5) 0.48605(17) -0.47930(15) 0.0316(6) Uani 1 1 d . . .
H32A H 0.0218 0.4248 -0.4781 0.038 Uiso 1 1 calc R . .
H32B H 0.2053 0.5086 -0.4771 0.038 Uiso 1 1 calc R . .
C33 C -0.1005(5) 0.47399(18) -0.55756(15) 0.0330(6) Uani 1 1 d . . .
H33A H -0.2712 0.4436 -0.5631 0.040 Uiso 1 1 calc R . .
H33B H -0.1137 0.5360 -0.5559 0.040 Uiso 1 1 calc R . .
C34 C 0.0343(5) 0.41670(18) -0.62971(15) 0.0360(7) Uani 1 1 d . . .
H34A H 0.2052 0.4470 -0.6239 0.043 Uiso 1 1 calc R . .
H34B H 0.0472 0.3547 -0.6312 0.043 Uiso 1 1 calc R . .
C35 C -0.0904(6) 0.4042(2) -0.70794(16) 0.0469(8) Uani 1 1 d . . .
H35A H -0.0974 0.4659 -0.7077 0.056 Uiso 1 1 calc R . .
H35B H -0.2631 0.3757 -0.7133 0.056 Uiso 1 1 calc R . .
C36 C 0.0453(7) 0.3435(2) -0.77930(18) 0.0614(10) Uani 1 1 d . . .
H36A H 0.0488 0.2817 -0.7807 0.092 Uiso 1 1 calc R . .
H36B H 0.2157 0.3719 -0.7747 0.092 Uiso 1 1 calc R . .
H36C H -0.0416 0.3378 -0.8282 0.092 Uiso 1 1 calc R . .
O2 O 0.5731(3) 0.71086(10) 0.06530(9) 0.0243(4) Uani 1 1 d . . .
O3 O 0.0192(3) 0.93996(10) 0.98998(9) 0.0252(4) Uani 1 1 d . . .
C37 C 1.0804(5) 1.36570(17) 1.80455(15) 0.0314(6) Uani 1 1 d . . .
H37A H 1.2389 1.3764 1.7844 0.047 Uiso 1 1 calc R . .
H37B H 1.0610 1.3024 1.8004 0.047 Uiso 1 1 calc R . .
H37C H 1.0780 1.4103 1.8603 0.047 Uiso 1 1 calc R . .
C38 C 0.8684(5) 1.37814(15) 1.75585(13) 0.0248(6) Uani 1 1 d . . .
H38A H 0.8881 1.4424 1.7610 0.030 Uiso 1 1 calc R . .
H38B H 0.7095 1.3693 1.7777 0.030 Uiso 1 1 calc R . .
C39 C 0.8561(5) 1.31074(16) 1.66818(13) 0.0241(6) Uani 1 1 d . . .
H39A H 1.0186 1.3165 1.6470 0.029 Uiso 1 1 calc R . .
H39B H 0.8243 1.2465 1.6626 0.029 Uiso 1 1 calc R . .
C40 C 0.6547(5) 1.32841(16) 1.61970(14) 0.0240(6) Uani 1 1 d . . .
H40A H 0.6915 1.3920 1.6240 0.029 Uiso 1 1 calc R . .
H40B H 0.4946 1.3261 1.6432 0.029 Uiso 1 1 calc R . .
C41 C 0.6242(5) 1.26055(16) 1.53187(14) 0.0248(6) Uani 1 1 d . . .
H41A H 0.7846 1.2608 1.5080 0.030 Uiso 1 1 calc R . .
H41B H 0.5780 1.1971 1.5266 0.030 Uiso 1 1 calc R . .
C42 C 0.4261(5) 1.28581(17) 1.48720(14) 0.0290(6) Uani 1 1 d . . .
H42A H 0.2719 1.2920 1.5153 0.035 Uiso 1 1 calc R . .
H42B H 0.4812 1.3474 1.4895 0.035 Uiso 1 1 calc R . .
C43 C 0.3648(5) 1.21874(15) 1.40162(14) 0.0242(6) Uani 1 1 d . . .
C44 C 0.5168(5) 1.21592(17) 1.34223(15) 0.0301(6) Uani 1 1 d . . .
H44 H 0.6685 1.2552 1.3561 0.036 Uiso 1 1 calc R . .
C45 C 0.4510(5) 1.15676(17) 1.26307(15) 0.0309(6) Uani 1 1 d . . .
H45 H 0.5589 1.1560 1.2237 0.037 Uiso 1 1 calc R . .
C46 C 0.2298(5) 1.09857(16) 1.24033(14) 0.0243(6) Uani 1 1 d . . .
C47 C 0.0799(5) 1.09969(16) 1.29990(14) 0.0268(6) Uani 1 1 d . . .
H47 H -0.0704 1.0596 1.2863 0.032 Uiso 1 1 calc R . .
C48 C 0.1477(5) 1.15853(16) 1.37863(14) 0.0268(6) Uani 1 1 d . . .
H48 H 0.0428 1.1578 1.4182 0.032 Uiso 1 1 calc R . .
C49 C 0.1572(5) 1.03984(16) 1.15604(14) 0.0269(6) Uani 1 1 d . . .
H49 H 0.2667 1.0441 1.1187 0.032 Uiso 1 1 calc R . .
C50 C -0.0486(5) 0.98109(16) 1.12712(14) 0.0266(6) Uani 1 1 d . . .
H50 H -0.1502 0.9724 1.1644 0.032 Uiso 1 1 calc R . .
C51 C -0.1300(5) 0.92989(16) 1.04464(15) 0.0253(6) Uani 1 1 d . . .
C52 C -0.3392(5) 0.87329(16) 1.00652(15) 0.0284(6) Uani 1 1 d . . .
H52 H -0.4710 0.8544 1.0305 0.034 Uiso 1 1 calc R . .
C53 C -0.3240(5) 0.84753(15) 0.92403(15) 0.0269(6) Uani 1 1 d . . .
H53 H -0.4433 0.8085 0.8823 0.032 Uiso 1 1 calc R . .
C54 C -0.1061(5) 0.88967(15) 0.91683(14) 0.0238(6) Uani 1 1 d . . .
C55 C 0.0194(5) 0.89309(15) 0.85143(14) 0.0228(6) Uani 1 1 d . . .
C56 C 0.2445(5) 0.93263(17) 0.84740(15) 0.0293(6) Uani 1 1 d . . .
H56 H 0.3658 0.9665 0.8901 0.035 Uiso 1 1 calc R . .
C57 C 0.2636(5) 0.91340(16) 0.76620(14) 0.0304(6) Uani 1 1 d . . .
H57 H 0.4015 0.9320 0.7443 0.036 Uiso 1 1 calc R . .
C58 C 0.0507(5) 0.86398(15) 0.72597(14) 0.0256(6) Uani 1 1 d . . .
C59 C -0.0383(5) 0.82886(15) 0.64467(13) 0.0244(6) Uani 1 1 d . . .
H59 H 0.0684 0.8414 0.6103 0.029 Uiso 1 1 calc R . .
C60 C -0.2574(5) 0.78004(15) 0.61225(14) 0.0251(6) Uani 1 1 d . . .
H60 H -0.3629 0.7666 0.6464 0.030 Uiso 1 1 calc R . .
C61 C -0.3504(5) 0.74534(15) 0.52918(14) 0.0220(6) Uani 1 1 d . . .
C62 C -0.5808(5) 0.69357(15) 0.50298(14) 0.0270(6) Uani 1 1 d . . .
H62 H -0.6747 0.6793 0.5391 0.032 Uiso 1 1 calc R . .
C63 C -0.6759(5) 0.66244(16) 0.42529(15) 0.0284(6) Uani 1 1 d . . .
H63 H -0.8334 0.6268 0.4090 0.034 Uiso 1 1 calc R . .
C64 C -0.2177(5) 0.76473(15) 0.47400(14) 0.0251(6) Uani 1 1 d . . .
H64 H -0.0594 0.7997 0.4899 0.030 Uiso 1 1 calc R . .
C65 C -0.3157(5) 0.73325(15) 0.39624(14) 0.0255(6) Uani 1 1 d . . .
H65 H -0.2225 0.7470 0.3597 0.031 Uiso 1 1 calc R . .
C66 C -0.5464(5) 0.68217(15) 0.37068(14) 0.0255(6) Uani 1 1 d . . .
C67 C -0.6487(5) 0.64860(16) 0.28611(14) 0.0285(6) Uani 1 1 d . . .
H67A H -0.6266 0.7003 0.2704 0.034 Uiso 1 1 calc R . .
H67B H -0.8290 0.6297 0.2824 0.034 Uiso 1 1 calc R . .
C68 C -0.5216(5) 0.56660(16) 0.22848(14) 0.0312(6) Uani 1 1 d . . .
H68A H -0.3427 0.5866 0.2305 0.037 Uiso 1 1 calc R . .
H68B H -0.5361 0.5164 0.2460 0.037 Uiso 1 1 calc R . .
C69 C -0.6307(5) 0.52846(16) 0.14323(14) 0.0290(6) Uani 1 1 d . . .
H69A H -0.8090 0.5076 0.1411 0.035 Uiso 1 1 calc R . .
H69B H -0.6185 0.5790 0.1260 0.035 Uiso 1 1 calc R . .
C70 C -0.5027(5) 0.44809(16) 0.08577(13) 0.0309(6) Uani 1 1 d . . .
H70A H -0.5154 0.3974 0.1028 0.037 Uiso 1 1 calc R . .
H70B H -0.3242 0.4688 0.0879 0.037 Uiso 1 1 calc R . .
C71 C -0.6130(5) 0.41061(17) 0.00042(14) 0.0336(7) Uani 1 1 d . . .
H71A H -0.7877 0.3852 -0.0026 0.040 Uiso 1 1 calc R . .
H71B H -0.6127 0.4623 -0.0152 0.040 Uiso 1 1 calc R . .
C72 C -0.4722(6) 0.3358(2) -0.05739(17) 0.0522(9) Uani 1 1 d . . .
H72A H -0.4737 0.2840 -0.0427 0.078 Uiso 1 1 calc R . .
H72B H -0.3003 0.3611 -0.0560 0.078 Uiso 1 1 calc R . .
H72C H -0.5514 0.3138 -0.1111 0.078 Uiso 1 1 calc R . .

loop_
_atom_site_aniso_label
_atom_site_aniso_U_11
_atom_site_aniso_U_22
_atom_site_aniso_U_33
_atom_site_aniso_U_23
_atom_site_aniso_U_13
_atom_site_aniso_U_12
O1 0.0273(10) 0.0250(9) 0.0242(10) 0.0102(8) 0.0048(8) 0.0073(8)
O4 0.0298(10) 0.0231(9) 0.0219(10) 0.0099(8) 0.0002(8) 0.0033(7)
C1 0.0492(19) 0.0449(17) 0.0334(16) 0.0218(14) -0.0006(14) 0.0010(14)
C2 0.0361(17) 0.0312(14) 0.0403(17) 0.0188(13) -0.0018(14) 0.0005(13)
C3 0.0265(15) 0.0263(13) 0.0295(15) 0.0145(12) -0.0004(12) 0.0041(11)
C4 0.0277(15) 0.0315(14) 0.0333(16) 0.0150(13) 0.0000(13) 0.0015(12)
C5 0.0241(15) 0.0337(15) 0.0283(15) 0.0117(12) 0.0039(12) 0.0007(12)
C6 0.0330(16) 0.0250(13) 0.0278(15) 0.0116(12) 0.0066(13) 0.0025(12)
C7 0.0261(15) 0.0227(13) 0.0252(14) 0.0127(11) 0.0073(11) 0.0021(11)
C8 0.0257(15) 0.0273(13) 0.0295(15) 0.0134(12) 0.0077(12) 0.0078(12)
C9 0.0307(16) 0.0223(13) 0.0254(15) 0.0080(12) 0.0097(13) 0.0069(12)
C10 0.0249(14) 0.0207(12) 0.0261(15) 0.0129(11) 0.0097(12) 0.0029(11)
C11 0.0290(15) 0.0277(13) 0.0283(16) 0.0140(12) 0.0018(12) 0.0068(12)
C12 0.0347(16) 0.0207(13) 0.0277(16) 0.0096(12) 0.0075(13) 0.0069(12)
C13 0.0293(15) 0.0228(13) 0.0239(14) 0.0118(12) 0.0090(12) 0.0029(11)
C14 0.0294(16) 0.0208(12) 0.0267(15) 0.0103(12) 0.0086(12) 0.0044(11)
C15 0.0281(15) 0.0227(13) 0.0243(15) 0.0117(12) 0.0097(12) 0.0047(11)
C16 0.0285(15) 0.0280(13) 0.0302(15) 0.0143(12) 0.0081(12) 0.0065(12)
C17 0.0238(15) 0.0288(14) 0.0307(15) 0.0156(12) 0.0021(12) 0.0015(11)
C18 0.0240(14) 0.0258(13) 0.0226(14) 0.0138(11) 0.0019(12) 0.0021(11)
C19 0.0257(15) 0.0233(13) 0.0295(16) 0.0137(12) 0.0035(13) 0.0011(11)
C20 0.0294(16) 0.0285(14) 0.0326(16) 0.0139(13) 0.0021(12) 0.0069(12)
C21 0.0311(17) 0.0265(14) 0.0363(17) 0.0112(13) 0.0082(13) 0.0097(12)
C22 0.0287(15) 0.0198(13) 0.0269(16) 0.0070(12) 0.0103(13) 0.0049(11)
C23 0.0304(16) 0.0222(13) 0.0262(16) 0.0087(12) 0.0059(12) 0.0014(11)
C24 0.0276(15) 0.0212(13) 0.0295(16) 0.0083(12) 0.0068(13) 0.0003(11)
C25 0.0223(14) 0.0195(12) 0.0335(16) 0.0125(12) 0.0057(12) 0.0017(11)
C26 0.0234(15) 0.0237(13) 0.0343(16) 0.0146(12) 0.0032(12) 0.0051(11)
C27 0.0263(15) 0.0247(13) 0.0301(15) 0.0123(12) 0.0046(12) 0.0051(11)
C28 0.0222(14) 0.0216(12) 0.0361(16) 0.0151(12) 0.0041(12) 0.0024(11)
C29 0.0282(15) 0.0193(12) 0.0355(16) 0.0088(12) 0.0058(13) 0.0043(11)
C30 0.0244(15) 0.0237(13) 0.0457(18) 0.0169(13) 0.0009(13) 0.0063(11)
C31 0.0272(15) 0.0285(14) 0.0435(17) 0.0214(13) 0.0018(13) 0.0053(12)
C32 0.0314(16) 0.0328(14) 0.0385(16) 0.0238(13) -0.0029(13) 0.0006(12)
C33 0.0291(15) 0.0361(15) 0.0409(17) 0.0245(14) -0.0027(13) -0.0009(12)
C34 0.0382(17) 0.0337(15) 0.0377(17) 0.0187(14) -0.0050(14) -0.0032(13)
C35 0.054(2) 0.0472(18) 0.0433(19) 0.0263(16) -0.0122(16) -0.0068(16)
C36 0.085(3) 0.055(2) 0.0409(19) 0.0198(17) -0.0061(19) -0.0033(19)
O2 0.0257(10) 0.0246(9) 0.0228(10) 0.0101(8) 0.0038(8) 0.0044(8)
O3 0.0270(10) 0.0271(9) 0.0227(10) 0.0125(8) -0.0023(8) 0.0013(8)
C37 0.0323(16) 0.0321(14) 0.0295(15) 0.0139(13) -0.0031(13) 0.0010(12)
C38 0.0242(14) 0.0241(13) 0.0262(14) 0.0105(11) 0.0041(12) 0.0034(11)
C39 0.0240(14) 0.0258(13) 0.0234(14) 0.0107(11) 0.0028(11) 0.0074(11)
C40 0.0229(14) 0.0241(13) 0.0263(14) 0.0116(11) 0.0026(11) 0.0039(11)
C41 0.0224(14) 0.0243(13) 0.0265(14) 0.0097(11) 0.0018(11) 0.0026(11)
C42 0.0316(16) 0.0299(14) 0.0269(15) 0.0127(12) 0.0048(12) 0.0075(12)
C43 0.0261(14) 0.0256(13) 0.0235(14) 0.0127(11) -0.0015(12) 0.0069(11)
C44 0.0227(14) 0.0404(15) 0.0279(15) 0.0164(13) 0.0000(12) -0.0019(12)
C45 0.0296(16) 0.0390(15) 0.0250(16) 0.0161(13) 0.0019(12) -0.0051(13)
C46 0.0265(14) 0.0277(13) 0.0229(14) 0.0149(12) -0.0018(12) 0.0034(11)
C47 0.0247(14) 0.0268(13) 0.0292(15) 0.0132(12) 0.0012(12) -0.0013(11)
C48 0.0287(15) 0.0296(14) 0.0258(15) 0.0150(12) 0.0072(12) 0.0044(12)
C49 0.0295(15) 0.0328(14) 0.0242(15) 0.0174(12) 0.0037(12) 0.0050(12)
C50 0.0303(16) 0.0291(14) 0.0265(15) 0.0182(12) 0.0019(12) 0.0014(12)
C51 0.0273(15) 0.0272(13) 0.0262(15) 0.0164(12) 0.0021(12) 0.0015(12)
C52 0.0344(16) 0.0240(13) 0.0294(15) 0.0144(12) 0.0003(13) 0.0013(12)
C53 0.0311(16) 0.0193(12) 0.0280(15) 0.0092(11) -0.0043(12) -0.0011(11)
C54 0.0287(15) 0.0191(12) 0.0248(15) 0.0110(11) -0.0058(12) 0.0036(11)
C55 0.0272(15) 0.0171(12) 0.0235(15) 0.0085(11) -0.0035(12) 0.0026(11)
C56 0.0304(16) 0.0293(14) 0.0279(15) 0.0122(12) -0.0035(12) 0.0050(12)
C57 0.0300(16) 0.0304(14) 0.0300(16) 0.0125(13) 0.0017(13) 0.0022(12)
C58 0.0292(16) 0.0225(13) 0.0272(15) 0.0118(12) 0.0064(13) 0.0071(12)
C59 0.0332(16) 0.0218(13) 0.0206(15) 0.0108(11) 0.0044(12) 0.0059(12)
C60 0.0323(15) 0.0203(12) 0.0248(15) 0.0106(11) 0.0064(12) 0.0074(11)
C61 0.0253(14) 0.0158(12) 0.0254(14) 0.0086(11) 0.0044(11) 0.0055(10)
C62 0.0319(16) 0.0226(13) 0.0274(15) 0.0117(12) 0.0048(13) 0.0016(12)
C63 0.0268(15) 0.0238(13) 0.0316(16) 0.0094(12) 0.0029(12) 0.0016(11)
C64 0.0258(14) 0.0204(13) 0.0280(15) 0.0092(11) 0.0015(12) 0.0038(11)
C65 0.0284(15) 0.0255(13) 0.0233(15) 0.0107(12) 0.0050(12) 0.0043(11)
C66 0.0277(15) 0.0238(13) 0.0266(15) 0.0113(12) 0.0039(12) 0.0084(11)
C67 0.0295(15) 0.0285(14) 0.0249(14) 0.0087(12) -0.0004(12) 0.0054(12)
C68 0.0347(16) 0.0308(14) 0.0276(15) 0.0120(12) 0.0002(13) 0.0058(12)
C69 0.0333(16) 0.0272(13) 0.0248(15) 0.0098(12) -0.0010(12) 0.0031(12)
C70 0.0400(17) 0.0283(14) 0.0241(15) 0.0103(12) -0.0012(13) 0.0093(12)
C71 0.0395(18) 0.0316(15) 0.0272(15) 0.0101(13) -0.0012(13) 0.0067(13)
C72 0.065(2) 0.0492(18) 0.0349(17) 0.0074(14) 0.0019(16) 0.0263(16)

loop_
_atom_type_symbol
_atom_type_description
_atom_type_scat_dispersion_real
_atom_type_scat_dispersion_imag
_atom_type_scat_source
C C 0.0033 0.0016 'International Tables Vol C Tables 4.2.6.8 and 6.1.1.4'
H H 0.0000 0.0000 'International Tables Vol C Tables 4.2.6.8 and 6.1.1.4'
O O 0.0106 0.0060 'International Tables Vol C Tables 4.2.6.8 and 6.1.1.4'

loop_
_geom_angle_atom_site_label_1
_geom_angle_atom_site_label_2
_geom_angle_atom_site_label_3
_geom_angle
_geom_angle_site_symmetry_1
_geom_angle_site_symmetry_3
C18 O1 C15 106.21(18) . .
C55 O4 C58 106.1(2) . .
C2 C1 H1A 109.5 . .
C2 C1 H1B 109.5 . .
H1A C1 H1B 109.5 . .
C2 C1 H1C 109.5 . .
H1A C1 H1C 109.5 . .
H1B C1 H1C 109.5 . .
C1 C2 C3 111.9(2) . .
C1 C2 H2A 109.2 . .
C3 C2 H2A 109.2 . .
C1 C2 H2B 109.2 . .
C3 C2 H2B 109.2 . .
H2A C2 H2B 107.9 . .
C4 C3 C2 113.5(2) . .
C4 C3 H3A 108.9 . .
C2 C3 H3A 108.9 . .
C4 C3 H3B 108.9 . .
C2 C3 H3B 108.9 . .
H3A C3 H3B 107.7 . .
C3 C4 C5 113.6(2) . .
C3 C4 H4A 108.8 . .
C5 C4 H4A 108.8 . .
C3 C4 H4B 108.8 . .
C5 C4 H4B 108.8 . .
H4A C4 H4B 107.7 . .
C6 C5 C4 113.2(2) . .
C6 C5 H5A 108.9 . .
C4 C5 H5A 108.9 . .
C6 C5 H5B 108.9 . .
C4 C5 H5B 108.9 . .
H5A C5 H5B 107.7 . .
C7 C6 C5 116.94(19) . .
C7 C6 H6A 108.1 . .
C5 C6 H6A 108.1 . .
C7 C6 H6B 108.1 . .
C5 C6 H6B 108.1 . .
H6A C6 H6B 107.3 . .
C8 C7 C12 117.0(2) . .
C8 C7 C6 123.5(2) . .
C12 C7 C6 119.4(2) . .
C9 C8 C7 120.9(2) . .
C9 C8 H8 119.6 . .
C7 C8 H8 119.6 . .
C8 C9 C10 122.2(2) . .
C8 C9 H9 118.9 . .
C10 C9 H9 118.9 . .
C9 C10 C11 116.6(2) . .
C9 C10 C13 120.3(2) . .
C11 C10 C13 123.1(2) . .
C12 C11 C10 120.9(2) . .
C12 C11 H11 119.6 . .
C10 C11 H11 119.6 . .
C11 C12 C7 122.3(2) . .
C11 C12 H12 118.9 . .
C7 C12 H12 118.9 . .
C14 C13 C10 127.1(2) . .
C14 C13 H13 116.4 . .
C10 C13 H13 116.4 . .
C13 C14 C15 126.6(2) . .
C13 C14 H14 116.7 . .
C15 C14 H14 116.7 . .
C16 C15 O1 109.1(2) . .
C16 C15 C14 132.5(2) . .
O1 C15 C14 118.4(2) . .
C15 C16 C17 108.3(2) . .
C15 C16 H16 125.8 . .
C17 C16 H16 125.8 . .
C18 C17 C16 105.6(2) . .
C18 C17 H17 127.2 . .
C16 C17 H17 127.2 . .
C17 C18 O1 110.7(2) . .
C17 C18 C19 133.4(2) . .
O1 C18 C19 115.8(2) . .
C20 C19 O2 110.8(2) . .
C20 C19 C18 133.7(2) . .
O2 C19 C18 115.5(2) . .
C19 C20 C21 106.1(2) . .
C19 C20 H20 127.0 . .
C21 C20 H20 127.0 . .
C22 C21 C20 107.8(2) . .
C22 C21 H21 126.1 . .
C20 C21 H21 126.1 . .
C21 C22 O2 108.9(2) . .
C21 C22 C23 133.3(2) . .
O2 C22 C23 117.7(2) . .
C24 C23 C22 125.3(2) . .
C24 C23 H23 117.4 . .
C22 C23 H23 117.4 . .
C23 C24 C25 128.2(2) . .
C23 C24 H24 115.9 . .
C25 C24 H24 115.9 . .
C26 C25 C29 117.3(2) . .
C26 C25 C24 123.6(2) . .
C29 C25 C24 119.0(2) . .
C27 C26 C25 121.0(2) . .
C27 C26 H26 119.5 . .
C25 C26 H26 119.5 . .
C28 C27 C26 121.7(2) . .
C28 C27 H27 119.2 . .
C26 C27 H27 119.2 . .
C27 C28 C30 117.1(2) . .
C27 C28 C31 123.6(2) . .
C30 C28 C31 119.3(2) . .
C30 C29 C25 121.3(2) . .
C30 C29 H29 119.3 . .
C25 C29 H29 119.3 . .
C29 C30 C28 121.7(2) . .
C29 C30 H30 119.2 . .
C28 C30 H30 119.2 . .
C28 C31 C32 116.5(2) . .
C28 C31 H31A 108.2 . .
C32 C31 H31A 108.2 . .
C28 C31 H31B 108.2 . .
C32 C31 H31B 108.2 . .
H31A C31 H31B 107.3 . .
C31 C32 C33 113.5(2) . .
C31 C32 H32A 108.9 . .
C33 C32 H32A 108.9 . .
C31 C32 H32B 108.9 . .
C33 C32 H32B 108.9 . .
H32A C32 H32B 107.7 . .
C34 C33 C32 113.3(2) . .
C34 C33 H33A 108.9 . .
C32 C33 H33A 108.9 . .
C34 C33 H33B 108.9 . .
C32 C33 H33B 108.9 . .
H33A C33 H33B 107.7 . .
C35 C34 C33 114.1(2) . .
C35 C34 H34A 108.7 . .
C33 C34 H34A 108.7 . .
C35 C34 H34B 108.7 . .
C33 C34 H34B 108.7 . .
H34A C34 H34B 107.6 . .
C34 C35 C36 112.6(3) . .
C34 C35 H35A 109.1 . .
C36 C35 H35A 109.1 . .
C34 C35 H35B 109.1 . .
C36 C35 H35B 109.1 . .
H35A C35 H35B 107.8 . .
C35 C36 H36A 109.5 . .
C35 C36 H36B 109.5 . .
H36A C36 H36B 109.5 . .
C35 C36 H36C 109.5 . .
H36A C36 H36C 109.5 . .
H36B C36 H36C 109.5 . .
C19 O2 C22 106.50(18) . .
C54 O3 C51 106.41(19) . .
C38 C37 H37A 109.5 . .
C38 C37 H37B 109.5 . .
H37A C37 H37B 109.5 . .
C38 C37 H37C 109.5 . .
H37A C37 H37C 109.5 . .
H37B C37 H37C 109.5 . .
C37 C38 C39 113.15(19) . .
C37 C38 H38A 108.9 . .
C39 C38 H38A 108.9 . .
C37 C38 H38B 108.9 . .
C39 C38 H38B 108.9 . .
H38A C38 H38B 107.8 . .
C40 C39 C38 112.37(19) . .
C40 C39 H39A 109.1 . .
C38 C39 H39A 109.1 . .
C40 C39 H39B 109.1 . .
C38 C39 H39B 109.1 . .
H39A C39 H39B 107.9 . .
C39 C40 C41 115.15(19) . .
C39 C40 H40A 108.5 . .
C41 C40 H40A 108.5 . .
C39 C40 H40B 108.5 . .
C41 C40 H40B 108.5 . .
H40A C40 H40B 107.5 . .
C42 C41 C40 111.58(19) . .
C42 C41 H41A 109.3 . .
C40 C41 H41A 109.3 . .
C42 C41 H41B 109.3 . .
C40 C41 H41B 109.3 . .
H41A C41 H41B 108.0 . .
C43 C42 C41 116.02(19) . .
C43 C42 H42A 108.3 . .
C41 C42 H42A 108.3 . .
C43 C42 H42B 108.3 . .
C41 C42 H42B 108.3 . .
H42A C42 H42B 107.4 . .
C48 C43 C44 117.3(2) . .
C48 C43 C42 120.6(2) . .
C44 C43 C42 122.1(2) . .
C45 C44 C43 121.2(2) . .
C45 C44 H44 119.4 . .
C43 C44 H44 119.4 . .
C44 C45 C46 121.1(2) . .
C44 C45 H45 119.4 . .
C46 C45 H45 119.4 . .
C45 C46 C47 117.8(2) . .
C45 C46 C49 120.4(2) . .
C47 C46 C49 121.8(2) . .
C48 C47 C46 120.6(2) . .
C48 C47 H47 119.7 . .
C46 C47 H47 119.7 . .
C47 C48 C43 121.9(2) . .
C47 C48 H48 119.0 . .
C43 C48 H48 119.0 . .
C50 C49 C46 125.9(2) . .
C50 C49 H49 117.1 . .
C46 C49 H49 117.1 . .
C49 C50 C51 125.7(2) . .
C49 C50 H50 117.2 . .
C51 C50 H50 117.2 . .
C52 C51 O3 109.6(2) . .
C52 C51 C50 132.7(2) . .
O3 C51 C50 117.7(2) . .
C51 C52 C53 107.2(2) . .
C51 C52 H52 126.4 . .
C53 C52 H52 126.4 . .
C54 C53 C52 106.3(2) . .
C54 C53 H53 126.8 . .
C52 C53 H53 126.8 . .
C53 C54 O3 110.5(2) . .
C53 C54 C55 134.8(2) . .
O3 C54 C55 114.7(2) . .
C56 C55 O4 110.9(2) . .
C56 C55 C54 132.1(2) . .
O4 C55 C54 117.0(2) . .
C55 C56 C57 106.1(2) . .
C55 C56 H56 127.0 . .
C57 C56 H56 127.0 . .
C58 C57 C56 107.5(2) . .
C58 C57 H57 126.2 . .
C56 C57 H57 126.2 . .
C57 C58 O4 109.4(2) . .
C57 C58 C59 132.5(2) . .
O4 C58 C59 118.0(2) . .
C60 C59 C58 126.2(2) . .
C60 C59 H59 116.9 . .
C58 C59 H59 116.9 . .
C59 C60 C61 126.3(2) . .
C59 C60 H60 116.9 . .
C61 C60 H60 116.9 . .
C62 C61 C64 117.6(2) . .
C62 C61 C60 120.2(2) . .
C64 C61 C60 122.2(2) . .
C63 C62 C61 121.3(2) . .
C63 C62 H62 119.4 . .
C61 C62 H62 119.4 . .
C62 C63 C66 121.4(2) . .
C62 C63 H63 119.3 . .
C66 C63 H63 119.3 . .
C65 C64 C61 120.6(2) . .
C65 C64 H64 119.7 . .
C61 C64 H64 119.7 . .
C66 C65 C64 121.5(2) . .
C66 C65 H65 119.2 . .
C64 C65 H65 119.2 . .
C63 C66 C65 117.7(2) . .
C63 C66 C67 121.7(2) . .
C65 C66 C67 120.6(2) . .
C66 C67 C68 112.4(2) . .
C66 C67 H67A 109.1 . .
C68 C67 H67A 109.1 . .
C66 C67 H67B 109.1 . .
C68 C67 H67B 109.1 . .
H67A C67 H67B 107.9 . .
C69 C68 C67 113.3(2) . .
C69 C68 H68A 108.9 . .
C67 C68 H68A 108.9 . .
C69 C68 H68B 108.9 . .
C67 C68 H68B 108.9 . .
H68A C68 H68B 107.7 . .
C70 C69 C68 113.5(2) . .
C70 C69 H69A 108.9 . .
C68 C69 H69A 108.9 . .
C70 C69 H69B 108.9 . .
C68 C69 H69B 108.9 . .
H69A C69 H69B 107.7 . .
C69 C70 C71 113.0(2) . .
C69 C70 H70A 109.0 . .
C71 C70 H70A 109.0 . .
C69 C70 H70B 109.0 . .
C71 C70 H70B 109.0 . .
H70A C70 H70B 107.8 . .
C72 C71 C70 112.8(2) . .
C72 C71 H71A 109.0 . .
C70 C71 H71A 109.0 . .
C72 C71 H71B 109.0 . .
C70 C71 H71B 109.0 . .
H71A C71 H71B 107.8 . .
C71 C72 H72A 109.5 . .
C71 C72 H72B 109.5 . .
H72A C72 H72B 109.5 . .
C71 C72 H72C 109.5 . .
H72A C72 H72C 109.5 . .
H72B C72 H72C 109.5 . .

loop_
_geom_bond_atom_site_label_1
_geom_bond_atom_site_label_2
_geom_bond_distance
_geom_bond_site_symmetry_2
O1 C18 1.376(3) .
O1 C15 1.388(3) .
O4 C55 1.367(3) .
O4 C58 1.387(3) .
C1 C2 1.523(4) .
C1 H1A 0.9800 .
C1 H1B 0.9800 .
C1 H1C 0.9800 .
C2 C3 1.528(3) .
C2 H2A 0.9900 .
C2 H2B 0.9900 .
C3 C4 1.511(3) .
C3 H3A 0.9900 .
C3 H3B 0.9900 .
C4 C5 1.544(3) .
C4 H4A 0.9900 .
C4 H4B 0.9900 .
C5 C6 1.522(3) .
C5 H5A 0.9900 .
C5 H5B 0.9900 .
C6 C7 1.517(3) .
C6 H6A 0.9900 .
C6 H6B 0.9900 .
C7 C8 1.388(3) .
C7 C12 1.394(3) .
C8 C9 1.385(3) .
C8 H8 0.9500 .
C9 C10 1.388(3) .
C9 H9 0.9500 .
C10 C11 1.406(3) .
C10 C13 1.466(3) .
C11 C12 1.371(3) .
C11 H11 0.9500 .
C12 H12 0.9500 .
C13 C14 1.335(3) .
C13 H13 0.9500 .
C14 C15 1.427(3) .
C14 H14 0.9500 .
C15 C16 1.351(3) .
C16 C17 1.420(3) .
C16 H16 0.9500 .
C17 C18 1.361(3) .
C17 H17 0.9500 .
C18 C19 1.441(3) .
C19 C20 1.353(3) .
C19 O2 1.372(3) .
C20 C21 1.422(3) .
C20 H20 0.9500 .
C21 C22 1.359(3) .
C21 H21 0.9500 .
C22 O2 1.388(3) .
C22 C23 1.426(3) .
C23 C24 1.334(3) .
C23 H23 0.9500 .
C24 C25 1.466(3) .
C24 H24 0.9500 .
C25 C26 1.395(3) .
C25 C29 1.399(3) .
C26 C27 1.391(3) .
C26 H26 0.9500 .
C27 C28 1.389(3) .
C27 H27 0.9500 .
C28 C30 1.395(3) .
C28 C31 1.511(3) .
C29 C30 1.378(3) .
C29 H29 0.9500 .
C30 H30 0.9500 .
C31 C32 1.516(3) .
C31 H31A 0.9900 .
C31 H31B 0.9900 .
C32 C33 1.528(3) .
C32 H32A 0.9900 .
C32 H32B 0.9900 .
C33 C34 1.518(3) .
C33 H33A 0.9900 .
C33 H33B 0.9900 .
C34 C35 1.516(4) .
C34 H34A 0.9900 .
C34 H34B 0.9900 .
C35 C36 1.527(4) .
C35 H35A 0.9900 .
C35 H35B 0.9900 .
C36 H36A 0.9800 .
C36 H36B 0.9800 .
C36 H36C 0.9800 .
O3 C54 1.374(3) .
O3 C51 1.377(3) .
C37 C38 1.521(3) .
C37 H37A 0.9800 .
C37 H37B 0.9800 .
C37 H37C 0.9800 .
C38 C39 1.524(3) .
C38 H38A 0.9900 .
C38 H38B 0.9900 .
C39 C40 1.516(3) .
C39 H39A 0.9900 .
C39 H39B 0.9900 .
C40 C41 1.526(3) .
C40 H40A 0.9900 .
C40 H40B 0.9900 .
C41 C42 1.522(3) .
C41 H41A 0.9900 .
C41 H41B 0.9900 .
C42 C43 1.504(3) .
C42 H42A 0.9900 .
C42 H42B 0.9900 .
C43 C48 1.389(3) .
C43 C44 1.390(3) .
C44 C45 1.388(3) .
C44 H44 0.9500 .
C45 C46 1.391(3) .
C45 H45 0.9500 .
C46 C47 1.394(3) .
C46 C49 1.468(3) .
C47 C48 1.383(3) .
C47 H47 0.9500 .
C48 H48 0.9500 .
C49 C50 1.334(3) .
C49 H49 0.9500 .
C50 C51 1.435(3) .
C50 H50 0.9500 .
C51 C52 1.358(3) .
C52 C53 1.422(3) .
C52 H52 0.9500 .
C53 C54 1.352(3) .
C53 H53 0.9500 .
C54 C55 1.436(3) .
C55 C56 1.347(3) .
C56 C57 1.422(3) .
C56 H56 0.9500 .
C57 C58 1.345(3) .
C57 H57 0.9500 .
C58 C59 1.427(3) .
C59 C60 1.337(3) .
C59 H59 0.9500 .
C60 C61 1.463(3) .
C60 H60 0.9500 .
C61 C62 1.390(3) .
C61 C64 1.401(3) .
C62 C63 1.383(3) .
C62 H62 0.9500 .
C63 C66 1.386(3) .
C63 H63 0.9500 .
C64 C65 1.389(3) .
C64 H64 0.9500 .
C65 C66 1.386(3) .
C65 H65 0.9500 .
C66 C67 1.504(3) .
C67 C68 1.530(3) .
C67 H67A 0.9900 .
C67 H67B 0.9900 .
C68 C69 1.520(3) .
C68 H68A 0.9900 .
C68 H68B 0.9900 .
C69 C70 1.517(3) .
C69 H69A 0.9900 .
C69 H69B 0.9900 .
C70 C71 1.524(3) .
C70 H70A 0.9900 .
C70 H70B 0.9900 .
C71 C72 1.509(4) .
C71 H71A 0.9900 .
C71 H71B 0.9900 .
C72 H72A 0.9800 .
C72 H72B 0.9800 .
C72 H72C 0.9800 .

loop_
_geom_torsion_atom_site_label_1
_geom_torsion_atom_site_label_2
_geom_torsion_atom_site_label_3
_geom_torsion_atom_site_label_4
_geom_torsion
_geom_torsion_site_symmetry_1
_geom_torsion_site_symmetry_2
_geom_torsion_site_symmetry_3
_geom_torsion_site_symmetry_4
C1 C2 C3 C4 174.6(2) . . . .
C2 C3 C4 C5 178.1(2) . . . .
C3 C4 C5 C6 71.0(3) . . . .
C4 C5 C6 C7 -177.8(2) . . . .
C5 C6 C7 C8 16.8(4) . . . .
C5 C6 C7 C12 -167.0(2) . . . .
C12 C7 C8 C9 -2.2(4) . . . .
C6 C7 C8 C9 174.1(2) . . . .
C7 C8 C9 C10 0.1(4) . . . .
C8 C9 C10 C11 1.8(4) . . . .
C8 C9 C10 C13 -177.4(2) . . . .
C9 C10 C11 C12 -1.6(3) . . . .
C13 C10 C11 C12 177.6(2) . . . .
C10 C11 C12 C7 -0.5(4) . . . .
C8 C7 C12 C11 2.4(4) . . . .
C6 C7 C12 C11 -174.1(2) . . . .
C9 C10 C13 C14 166.5(2) . . . .
C11 C10 C13 C14 -12.6(4) . . . .
C10 C13 C14 C15 178.3(2) . . . .
C18 O1 C15 C16 -0.2(2) . . . .
C18 O1 C15 C14 -178.9(2) . . . .
C13 C14 C15 C16 -179.8(3) . . . .
C13 C14 C15 O1 -1.4(4) . . . .
O1 C15 C16 C17 0.2(3) . . . .
C14 C15 C16 C17 178.7(3) . . . .
C15 C16 C17 C18 0.0(3) . . . .
C16 C17 C18 O1 -0.1(3) . . . .
C16 C17 C18 C19 -176.6(3) . . . .
C15 O1 C18 C17 0.2(2) . . . .
C15 O1 C18 C19 177.3(2) . . . .
C17 C18 C19 C20 178.8(3) . . . .
O1 C18 C19 C20 2.5(4) . . . .
C17 C18 C19 O2 -0.1(4) . . . .
O1 C18 C19 O2 -176.42(18) . . . .
O2 C19 C20 C21 1.2(3) . . . .
C18 C19 C20 C21 -177.7(3) . . . .
C19 C20 C21 C22 -0.4(3) . . . .
C20 C21 C22 O2 -0.6(3) . . . .
C20 C21 C22 C23 174.7(3) . . . .
C21 C22 C23 C24 -174.3(3) . . . .
O2 C22 C23 C24 0.8(4) . . . .
C22 C23 C24 C25 174.2(2) . . . .
C23 C24 C25 C26 -1.7(4) . . . .
C23 C24 C25 C29 -178.5(2) . . . .
C29 C25 C26 C27 -1.4(3) . . . .
C24 C25 C26 C27 -178.3(2) . . . .
C25 C26 C27 C28 1.8(4) . . . .
C26 C27 C28 C30 -1.6(3) . . . .
C26 C27 C28 C31 177.9(2) . . . .
C26 C25 C29 C30 0.9(3) . . . .
C24 C25 C29 C30 177.9(2) . . . .
C25 C29 C30 C28 -0.8(4) . . . .
C27 C28 C30 C29 1.1(4) . . . .
C31 C28 C30 C29 -178.4(2) . . . .
C27 C28 C31 C32 -1.4(3) . . . .
C30 C28 C31 C32 178.0(2) . . . .
C28 C31 C32 C33 -178.5(2) . . . .
C31 C32 C33 C34 172.6(2) . . . .
C32 C33 C34 C35 -179.8(2) . . . .
C33 C34 C35 C36 -178.0(2) . . . .
C20 C19 O2 C22 -1.6(2) . . . .
C18 C19 O2 C22 177.5(2) . . . .
C21 C22 O2 C19 1.4(2) . . . .
C23 C22 O2 C19 -174.8(2) . . . .
C37 C38 C39 C40 -176.1(2) . . . .
C38 C39 C40 C41 -177.4(2) . . . .
C39 C40 C41 C42 -177.6(2) . . . .
C40 C41 C42 C43 -174.8(2) . . . .
C41 C42 C43 C48 104.0(3) . . . .
C41 C42 C43 C44 -77.9(3) . . . .
C48 C43 C44 C45 1.4(4) . . . .
C42 C43 C44 C45 -176.7(2) . . . .
C43 C44 C45 C46 0.4(4) . . . .
C44 C45 C46 C47 -1.8(4) . . . .
C44 C45 C46 C49 176.9(2) . . . .
C45 C46 C47 C48 1.5(3) . . . .
C49 C46 C47 C48 -177.3(2) . . . .
C46 C47 C48 C43 0.3(4) . . . .
C44 C43 C48 C47 -1.8(3) . . . .
C42 C43 C48 C47 176.4(2) . . . .
C45 C46 C49 C50 179.5(2) . . . .
C47 C46 C49 C50 -1.7(4) . . . .
C46 C49 C50 C51 174.2(2) . . . .
C54 O3 C51 C52 1.4(2) . . . .
C54 O3 C51 C50 -175.97(19) . . . .
C49 C50 C51 C52 -174.8(3) . . . .
C49 C50 C51 O3 1.8(4) . . . .
O3 C51 C52 C53 -1.0(3) . . . .
C50 C51 C52 C53 175.8(2) . . . .
C51 C52 C53 C54 0.2(3) . . . .
C52 C53 C54 O3 0.6(3) . . . .
C52 C53 C54 C55 -179.5(2) . . . .
C51 O3 C54 C53 -1.2(2) . . . .
C51 O3 C54 C55 178.89(18) . . . .
C58 O4 C55 C56 0.9(2) . . . .
C58 O4 C55 C54 179.70(18) . . . .
C53 C54 C55 C56 -175.8(3) . . . .
O3 C54 C55 C56 4.0(4) . . . .
C53 C54 C55 O4 5.7(4) . . . .
O3 C54 C55 O4 -174.49(18) . . . .
O4 C55 C56 C57 -0.7(3) . . . .
C54 C55 C56 C57 -179.2(2) . . . .
C55 C56 C57 C58 0.2(3) . . . .
C56 C57 C58 O4 0.4(3) . . . .
C56 C57 C58 C59 177.2(2) . . . .
C55 O4 C58 C57 -0.8(2) . . . .
C55 O4 C58 C59 -178.14(19) . . . .
C57 C58 C59 C60 -180.0(2) . . . .
O4 C58 C59 C60 -3.3(3) . . . .
C58 C59 C60 C61 178.9(2) . . . .
C59 C60 C61 C62 178.6(2) . . . .
C59 C60 C61 C64 -3.3(3) . . . .
C64 C61 C62 C63 -0.1(3) . . . .
C60 C61 C62 C63 178.0(2) . . . .
C61 C62 C63 C66 -0.5(3) . . . .
C62 C61 C64 C65 0.3(3) . . . .
C60 C61 C64 C65 -177.8(2) . . . .
C61 C64 C65 C66 0.2(3) . . . .
C62 C63 C66 C65 0.9(3) . . . .
C62 C63 C66 C67 -180.0(2) . . . .
C64 C65 C66 C63 -0.7(3) . . . .
C64 C65 C66 C67 -179.9(2) . . . .
C63 C66 C67 C68 -104.4(3) . . . .
C65 C66 C67 C68 74.7(3) . . . .
C66 C67 C68 C69 177.2(2) . . . .
C67 C68 C69 C70 179.1(2) . . . .
C68 C69 C70 C71 -179.8(2) . . . .
C69 C70 C71 C72 175.5(2) . . . .
